data_1010964
loop_
_publ_author_name
'Bannister, F A'

_publ_section_title 'The discovery of braggite'
_journal_coden_ASTM ZEKGAX
_journal_name_full
;
Zeitschrift fuer Kristallographie, Kristallgeometrie, Kristallphysik,
Kristallchemie (-144,1977)
;
_journal_page_first 201
_journal_page_last 202
_journal_volume 96
_journal_year 1937
_chemical_compound_source
;
from Rustenburg and Potgietersrust, S.Africa
;
_chemical_formula_structural 'Pt0.56 Pd0.31 Ni0.13 S'
_chemical_formula_sum 'Ni0.13 Pd0.31 Pt0.56 S'
_chemical_name_mineral Braggite
_chemical_name_systematic
;
Platinum palladium nickel sulfide (.6/.3/.1/1)
;
_space_group_IT_number 84
_symmetry_cell_setting tetragonal
_symmetry_Int_Tables_number 84
_symmetry_space_group_name_Hall '-P 4c'
_symmetry_space_group_name_H-M 'P 42/m'
_cell_angle_alpha 90
_cell_angle_beta 90
_cell_angle_gamma 90
_cell_formula_units_Z 8
_cell_length_a 6.37
_cell_length_b 6.37
_cell_length_c 6.58
_cell_volume 267.0
_cod_original_formula_sum 'Ni.13 Pd.31 Pt.56 S'
_cod_database_code 1010964

loop_
_symmetry_equiv_pos_as_xyz
x,y,z
-x,-y,z
-y,x,1/2+z
y,-x,1/2+z
-x,-y,-z
x,y,-z
y,-x,1/2-z
-y,x,1/2-z

loop_
_atom_site_label
_atom_site_fract_x
_atom_site_fract_y
_atom_site_fract_z
? ? ? ?
